data_2225254
loop_
_publ_author_name
'Boechat, N\'ubia'
'dos Santos Lages, Adriana'
'Kover, Warner B.'
'Tiekink, Edward R. T.'
'Wardell, James L.'
'Wardell, Solange M. S. V.'

_publ_section_title <i>N</i>-(4-Chlorophenyl)-1,1,1-trifluoro-<i>N</i>-(trifluoromethylsulfonyl)methanesulfonamide
_journal_coeditor_code HB5319
_journal_issue 3
_journal_name_full 'Acta Crystallographica Section E'
_journal_page_first o506
_journal_page_last o507
_journal_paper_doi 10.1107/S1600536810003326
_journal_volume 66
_journal_year 2010
_chemical_formula_iupac 'C8 H4 Cl F6 N O4 S2'
_chemical_formula_moiety 'C8 H4 Cl F6 N O4 S2'
_chemical_formula_sum 'C8 H4 Cl F6 N O4 S2'
_chemical_formula_weight 391.70
_chemical_name_systematic
;
<i>N</i>-(4-Chlorophenyl)-1,1,1-trifluoro-<i>N</i>-
(trifluoromethylsulfonyl)methanesulfonamide
;
_space_group_IT_number 14
_symmetry_cell_setting monoclinic
_symmetry_space_group_name_Hall '-P 2ybc'
_symmetry_space_group_name_H-M 'P 1 21/c 1'
_atom_sites_solution_hydrogens geom
_atom_sites_solution_primary direct
_atom_sites_solution_secondary difmap
_audit_creation_method SHELXL-97
_cell_angle_alpha 90
_cell_angle_beta 108.014(2)
_cell_angle_gamma 90
_cell_formula_units_Z 4
_cell_length_a 11.5998(3)
_cell_length_b 13.4423(4)
_cell_length_c 9.0548(2)
_cell_measurement_reflns_used 2983
_cell_measurement_temperature 120(2)
_cell_measurement_theta_max 27.5
_cell_measurement_theta_min 2.9
_cell_volume 1342.69(6)
_computing_cell_refinement 'DENZO (Otwinowski & Minor, 1997) and COLLECT (Hooft, 1998)'
_computing_data_collection 'COLLECT (Hooft, 1998)'
_computing_data_reduction 'DENZO (Otwinowski & Minor, 1997) and COLLECT (Hooft, 1998)'
_computing_molecular_graphics 'ORTEP-3 (Farrugia, 1997) and DIAMOND (Brandenburg, 2006)'
_computing_publication_material 'publCIF (Westrip, 2010)'
_computing_structure_refinement 'SHELXL97 (Sheldrick, 2008)'
_computing_structure_solution 'SHELXS97 (Sheldrick, 2008)'
_diffrn_ambient_temperature 120(2)
_diffrn_detector_area_resol_mean 9.091
_diffrn_measured_fraction_theta_full 0.994
_diffrn_measured_fraction_theta_max 0.994
_diffrn_measurement_device_type 'Nonius KappaCCD area-detector'
_diffrn_measurement_method '\f and \w scans'
_diffrn_radiation_monochromator '10 cm confocal mirrors'
_diffrn_radiation_source 'Enraf Nonius FR591 rotating anode'
_diffrn_radiation_type MoK\a
_diffrn_radiation_wavelength 0.71073
_diffrn_reflns_av_R_equivalents 0.023
_diffrn_reflns_av_sigmaI/netI 0.019
_diffrn_reflns_limit_h_max 15
_diffrn_reflns_limit_h_min -15
_diffrn_reflns_limit_k_max 17
_diffrn_reflns_limit_k_min -17
_diffrn_reflns_limit_l_max 11
_diffrn_reflns_limit_l_min -11
_diffrn_reflns_number 17100
_diffrn_reflns_theta_full 27.5
_diffrn_reflns_theta_max 27.5
_diffrn_reflns_theta_min 2.9
_diffrn_standards_decay_% 0
_diffrn_standards_number 0
_exptl_absorpt_coefficient_mu 0.684
_exptl_absorpt_correction_T_max 1.000
_exptl_absorpt_correction_T_min 0.821
_exptl_absorpt_correction_type multi-scan
_exptl_absorpt_process_details '(SADABS; Sheldrick, 2007)'
_exptl_crystal_colour colourless
_exptl_crystal_density_diffrn 1.938
_exptl_crystal_density_method 'not measured'
_exptl_crystal_description block
_exptl_crystal_F_000 776
_exptl_crystal_size_max 0.40
_exptl_crystal_size_mid 0.25
_exptl_crystal_size_min 0.25
_refine_diff_density_max 0.62
_refine_diff_density_min -0.41
_refine_ls_extinction_method none
_refine_ls_goodness_of_fit_ref 1.04
_refine_ls_hydrogen_treatment constr
_refine_ls_matrix_type full
_refine_ls_number_parameters 199
_refine_ls_number_reflns 3047
_refine_ls_number_restraints 0
_refine_ls_restrained_S_all 1.04
_refine_ls_R_factor_all 0.034
_refine_ls_R_factor_gt 0.031
_refine_ls_shift/su_max 0.001
_refine_ls_shift/su_mean 0.000
_refine_ls_structure_factor_coef Fsqd
_refine_ls_weighting_details 'calc w=1/[\s^2^(Fo^2^)+(0.0407P)^2^+1.1662P] where P=(Fo^2^+2Fc^2^)/3'
_refine_ls_weighting_scheme calc
_refine_ls_wR_factor_gt 0.080
_refine_ls_wR_factor_ref 0.082
_reflns_number_gt 2806
_reflns_number_total 3047
_reflns_threshold_expression I>2\s(I)
_cod_data_source_file hb5319.cif
_cod_data_source_block I
_cod_original_sg_symbol_H-M 'P 21/c'
_cod_database_code 2225254
_cod_database_fobs_code 2225254

loop_
_symmetry_equiv_pos_as_xyz
'x, y, z'
'-x, y+1/2, -z+1/2'
'-x, -y, -z'
'x, -y-1/2, z-1/2'

loop_
_atom_site_type_symbol
_atom_site_label
_atom_site_fract_x
_atom_site_fract_y
_atom_site_fract_z
_atom_site_U_iso_or_equiv
_atom_site_adp_type
_atom_site_calc_flag
_atom_site_refinement_flags
_atom_site_occupancy
_atom_site_disorder_assembly
_atom_site_disorder_group
Cl Cl1 0.97286(4) 0.86092(3) 0.34987(5) 0.02733(12) Uani d . 1 . .
S S1 0.78053(4) 1.09197(3) 0.91222(4) 0.01889(11) Uani d . 1 . .
S S2 0.59031(4) 0.94255(3) 0.78741(5) 0.01943(11) Uani d . 1 . .
F F1 0.70006(16) 1.20000(9) 0.66292(14) 0.0497(4) Uani d . 1 . .
F F2 0.75847(13) 1.28200(9) 0.87505(16) 0.0449(3) Uani d . 1 . .
F F3 0.58975(12) 1.20628(11) 0.8139(2) 0.0551(4) Uani d . 1 . .
F F4 0.69058(14) 0.77016(10) 0.86879(18) 0.0525(4) Uani d . 1 . .
F F5 0.71980(16) 0.87281(11) 1.05802(17) 0.0663(5) Uani d . 1 . .
F F6 0.54674(13) 0.80495(10) 0.96076(16) 0.0478(3) Uani d . 1 . .
O O1 0.90194(11) 1.10259(10) 0.91208(15) 0.0280(3) Uani d . 1 . .
O O2 0.74816(13) 1.08338(10) 1.04986(15) 0.0293(3) Uani d . 1 . .
O O3 0.54372(11) 0.89593(10) 0.64061(14) 0.0254(3) Uani d . 1 . .
O O4 0.52094(12) 1.00882(11) 0.84680(16) 0.0308(3) Uani d . 1 . .
N N1 0.72049(12) 0.99798(10) 0.79108(15) 0.0167(3) Uani d . 1 . .
C C1 0.89885(15) 0.90047(12) 0.4795(2) 0.0192(3) Uani d . 1 . .
C C2 0.79853(15) 0.96166(12) 0.42518(19) 0.0201(3) Uani d . 1 . .
H H2 0.7706 0.9812 0.3192 0.024 Uiso calc R 1 . .
C C3 0.73954(14) 0.99385(12) 0.52852(18) 0.0182(3) Uani d . 1 . .
H H3 0.6704 1.0358 0.4943 0.022 Uiso calc R 1 . .
C C4 0.78292(14) 0.96396(12) 0.68241(18) 0.0162(3) Uani d . 1 . .
C C5 0.88287(15) 0.90243(12) 0.73621(19) 0.0198(3) Uani d . 1 . .
H H5 0.9106 0.8824 0.8420 0.024 Uiso calc R 1 . .
C C6 0.94185(15) 0.87055(12) 0.6327(2) 0.0218(3) Uani d . 1 . .
H H6 1.0110 0.8286 0.6668 0.026 Uiso calc R 1 . .
C C7 0.70024(18) 1.20199(13) 0.8072(2) 0.0258(4) Uani d . 1 . .
C C8 0.64203(18) 0.84073(14) 0.9298(2) 0.0301(4) Uani d . 1 . .

loop_
_atom_site_aniso_label
_atom_site_aniso_U_11
_atom_site_aniso_U_22
_atom_site_aniso_U_33
_atom_site_aniso_U_12
_atom_site_aniso_U_13
_atom_site_aniso_U_23
Cl1 0.0291(2) 0.0285(2) 0.0294(2) -0.00347(16) 0.01644(18) -0.01089(17)
S1 0.0231(2) 0.0187(2) 0.01481(19) -0.00119(14) 0.00583(15) -0.00231(13)
S2 0.0178(2) 0.0220(2) 0.0187(2) -0.00101(14) 0.00585(15) 0.00126(14)
F1 0.0996(12) 0.0286(6) 0.0236(6) 0.0191(7) 0.0229(7) 0.0060(5)
F2 0.0691(9) 0.0188(5) 0.0461(7) -0.0062(6) 0.0167(7) -0.0067(5)
F3 0.0402(7) 0.0402(7) 0.0918(12) 0.0177(6) 0.0303(8) 0.0267(7)
F4 0.0650(9) 0.0347(7) 0.0620(9) 0.0206(7) 0.0257(8) 0.0194(6)
F5 0.0872(11) 0.0427(8) 0.0367(7) -0.0277(8) -0.0281(7) 0.0189(6)
F6 0.0593(9) 0.0433(7) 0.0469(8) -0.0179(6) 0.0252(7) 0.0100(6)
O1 0.0216(6) 0.0317(7) 0.0290(7) -0.0046(5) 0.0053(5) -0.0099(5)
O2 0.0462(8) 0.0276(7) 0.0174(6) -0.0026(6) 0.0146(6) -0.0025(5)
O3 0.0211(6) 0.0313(7) 0.0216(6) -0.0065(5) 0.0032(5) -0.0025(5)
O4 0.0267(7) 0.0358(7) 0.0357(7) 0.0025(6) 0.0182(6) -0.0020(6)
N1 0.0178(6) 0.0171(6) 0.0158(6) -0.0006(5) 0.0060(5) -0.0025(5)
C1 0.0216(8) 0.0159(7) 0.0226(8) -0.0044(6) 0.0105(6) -0.0059(6)
C2 0.0241(8) 0.0204(8) 0.0152(7) -0.0020(6) 0.0055(6) -0.0020(6)
C3 0.0182(7) 0.0175(7) 0.0171(7) 0.0018(6) 0.0027(6) 0.0002(6)
C4 0.0163(7) 0.0166(7) 0.0160(7) -0.0004(6) 0.0055(6) -0.0015(6)
C5 0.0197(8) 0.0207(8) 0.0176(8) 0.0021(6) 0.0038(6) 0.0024(6)
C6 0.0190(8) 0.0193(8) 0.0269(8) 0.0029(6) 0.0069(7) -0.0003(6)
C7 0.0371(10) 0.0185(8) 0.0244(9) 0.0017(7) 0.0134(7) 0.0002(6)
C8 0.0360(10) 0.0247(9) 0.0258(9) -0.0082(7) 0.0040(8) 0.0053(7)

loop_
_atom_type_symbol
_atom_type_description
_atom_type_scat_dispersion_real
_atom_type_scat_dispersion_imag
_atom_type_scat_source
C C 0.0030 0.0020 'International Tables Vol C Tables 4.2.6.8 and 6.1.1.4'
H H 0.0000 0.0000 'International Tables Vol C Tables 4.2.6.8 and 6.1.1.4'
Cl Cl 0.1480 0.1590 'International Tables Vol C Tables 4.2.6.8 and 6.1.1.4'
F F 0.0170 0.0100 'International Tables Vol C Tables 4.2.6.8 and 6.1.1.4'
N N 0.0060 0.0030 'International Tables Vol C Tables 4.2.6.8 and 6.1.1.4'
O O 0.0110 0.0060 'International Tables Vol C Tables 4.2.6.8 and 6.1.1.4'
S S 0.1250 0.1230 'International Tables Vol C Tables 4.2.6.8 and 6.1.1.4'

loop_
_geom_angle_atom_site_label_1
_geom_angle_atom_site_label_2
_geom_angle_atom_site_label_3
_geom_angle_site_symmetry_1
_geom_angle_site_symmetry_3
_geom_angle
_geom_angle_publ_flag
O2 S1 O1 . . 123.00(9) ?
O2 S1 N1 . . 110.21(8) ?
O1 S1 N1 . . 106.70(7) ?
O2 S1 C7 . . 106.88(8) ?
O1 S1 C7 . . 105.19(9) ?
N1 S1 C7 . . 103.02(8) ?
O4 S2 O3 . . 122.60(8) ?
O4 S2 N1 . . 109.14(8) ?
O3 S2 N1 . . 107.18(7) ?
O4 S2 C8 . . 107.55(9) ?
O3 S2 C8 . . 105.91(8) ?
N1 S2 C8 . . 102.67(8) ?
C4 N1 S2 . . 118.56(10) ?
C4 N1 S1 . . 118.91(10) ?
S2 N1 S1 . . 122.53(8) ?
C6 C1 C2 . . 122.17(15) ?
C6 C1 Cl1 . . 119.27(13) ?
C2 C1 Cl1 . . 118.56(13) ?
C1 C2 C3 . . 118.74(15) ?
C1 C2 H2 . . 120.6 ?
C3 C2 H2 . . 120.6 ?
C4 C3 C2 . . 119.07(15) ?
C4 C3 H3 . . 120.5 ?
C2 C3 H3 . . 120.5 ?
C5 C4 C3 . . 122.06(15) ?
C5 C4 N1 . . 119.00(14) ?
C3 C4 N1 . . 118.94(14) ?
C4 C5 C6 . . 118.75(15) ?
C4 C5 H5 . . 120.6 ?
C6 C5 H5 . . 120.6 ?
C1 C6 C5 . . 119.21(15) ?
C1 C6 H6 . . 120.4 ?
C5 C6 H6 . . 120.4 ?
F3 C7 F1 . . 110.51(18) ?
F3 C7 F2 . . 108.18(16) ?
F1 C7 F2 . . 109.00(16) ?
F3 C7 S1 . . 110.98(13) ?
F1 C7 S1 . . 110.08(12) ?
F2 C7 S1 . . 108.03(13) ?
F5 C8 F4 . . 110.23(19) ?
F5 C8 F6 . . 109.09(18) ?
F4 C8 F6 . . 108.97(16) ?
F5 C8 S2 . . 111.24(13) ?
F4 C8 S2 . . 109.37(13) ?
F6 C8 S2 . . 107.89(14) ?

loop_
_geom_bond_atom_site_label_1
_geom_bond_atom_site_label_2
_geom_bond_site_symmetry_2
_geom_bond_distance
_geom_bond_publ_flag
Cl1 C1 . 1.7380(16) ?
S1 O2 . 1.4131(13) ?
S1 O1 . 1.4160(13) ?
S1 N1 . 1.6769(13) ?
S1 C7 . 1.8470(18) ?
S2 O4 . 1.4135(13) ?
S2 O3 . 1.4168(13) ?
S2 N1 . 1.6749(14) ?
S2 C8 . 1.8483(19) ?
F1 C7 . 1.306(2) ?
F2 C7 . 1.317(2) ?
F3 C7 . 1.303(2) ?
F4 C8 . 1.309(3) ?
F5 C8 . 1.304(2) ?
F6 C8 . 1.313(2) ?
N1 C4 . 1.4637(19) ?
C1 C6 . 1.381(2) ?
C1 C2 . 1.385(2) ?
C2 C3 . 1.388(2) ?
C2 H2 . 0.9500 ?
C3 C4 . 1.387(2) ?
C3 H3 . 0.9500 ?
C4 C5 . 1.384(2) ?
C5 C6 . 1.388(2) ?
C5 H5 . 0.9500 ?
C6 H6 . 0.9500 ?

loop_
_geom_hbond_atom_site_label_D
_geom_hbond_atom_site_label_H
_geom_hbond_atom_site_label_A
_geom_hbond_site_symmetry_A
_geom_hbond_distance_DH
_geom_hbond_distance_HA
_geom_hbond_distance_DA
_geom_hbond_angle_DHA
C3 H3 O3 3_676 0.95 2.57 3.496(2) 164
C5 H5 O1 3_777 0.95 2.59 3.385(2) 141

loop_
_geom_torsion_atom_site_label_1
_geom_torsion_atom_site_label_2
_geom_torsion_atom_site_label_3
_geom_torsion_atom_site_label_4
_geom_torsion_site_symmetry_1
_geom_torsion_site_symmetry_2
_geom_torsion_site_symmetry_3
_geom_torsion_site_symmetry_4
_geom_torsion
_geom_torsion_publ_flag
O4 S2 N1 C4 . . . . -155.34(12) ?
O3 S2 N1 C4 . . . . -20.57(14) ?
C8 S2 N1 C4 . . . . 90.75(13) ?
O4 S2 N1 S1 . . . . 23.61(12) ?
O3 S2 N1 S1 . . . . 158.38(9) ?
C8 S2 N1 S1 . . . . -90.29(11) ?
O2 S1 N1 C4 . . . . -151.50(12) ?
O1 S1 N1 C4 . . . . -15.75(14) ?
C7 S1 N1 C4 . . . . 94.75(13) ?
O2 S1 N1 S2 . . . . 29.55(12) ?
O1 S1 N1 S2 . . . . 165.30(9) ?
C7 S1 N1 S2 . . . . -84.20(11) ?
C6 C1 C2 C3 . . . . 0.0(2) ?
Cl1 C1 C2 C3 . . . . -179.66(12) ?
C1 C2 C3 C4 . . . . 0.1(2) ?
C2 C3 C4 C5 . . . . -0.4(2) ?
C2 C3 C4 N1 . . . . -179.97(14) ?
S2 N1 C4 C5 . . . . -102.12(15) ?
S1 N1 C4 C5 . . . . 78.89(17) ?
S2 N1 C4 C3 . . . . 77.44(17) ?
S1 N1 C4 C3 . . . . -101.55(15) ?
C3 C4 C5 C6 . . . . 0.6(2) ?
N1 C4 C5 C6 . . . . -179.88(14) ?
C2 C1 C6 C5 . . . . 0.1(3) ?
Cl1 C1 C6 C5 . . . . 179.81(13) ?
C4 C5 C6 C1 . . . . -0.4(2) ?
O2 S1 C7 F3 . . . . -40.94(16) ?
O1 S1 C7 F3 . . . . -173.17(14) ?
N1 S1 C7 F3 . . . . 75.21(15) ?
O2 S1 C7 F1 . . . . -163.59(14) ?
O1 S1 C7 F1 . . . . 64.17(16) ?
N1 S1 C7 F1 . . . . -47.44(16) ?
O2 S1 C7 F2 . . . . 77.50(14) ?
O1 S1 C7 F2 . . . . -54.73(14) ?
N1 S1 C7 F2 . . . . -166.35(12) ?
O4 S2 C8 F5 . . . . -67.64(18) ?
O3 S2 C8 F5 . . . . 159.68(16) ?
N1 S2 C8 F5 . . . . 47.42(18) ?
O4 S2 C8 F4 . . . . 170.36(13) ?
O3 S2 C8 F4 . . . . 37.69(16) ?
N1 S2 C8 F4 . . . . -74.58(15) ?
O4 S2 C8 F6 . . . . 51.97(16) ?
O3 S2 C8 F6 . . . . -80.71(15) ?
N1 S2 C8 F6 . . . . 167.02(13) ?

loop_
_cod_related_entry_id
_cod_related_entry_database
_cod_related_entry_code
1 ChemSpider 19013849
